data_1574901
loop_
_publ_author_name
'Peter, Blessing D.'
'Yi, Qiuhao'
'Luo, Zhixun'

_publ_section_title
;
 Studying how small silver clusters grow and their optical properties.
;
_journal_issue 34
_journal_name_full Nanoscale
_journal_page_first 19821
_journal_page_last 19827
_journal_paper_doi 10.1039/d5nr01269d
_journal_volume 17
_journal_year 2025
_chemical_formula_moiety 'C68 H56 Ag4 N8 O12 P4, 2(C H2 Cl2)'
_chemical_formula_sum 'C70 H60 Ag4 Cl4 N8 O12 P4'
_chemical_formula_weight 1902.42
_space_group_crystal_system monoclinic
_space_group_IT_number 14
_space_group_name_Hall '-P 2yn'
_space_group_name_H-M_alt 'P 1 21/n 1'
_atom_sites_solution_hydrogens geom
_atom_sites_solution_primary dual
_audit_creation_date 2024-04-09
_audit_creation_method
;
Olex2 1.5
(compiled 2024.02.16 svn.r378c4104 for OlexSys, GUI svn.r6928)
;
_audit_update_record
;
2024-12-26 deposited with the CCDC.	2025-06-19 downloaded from the CCDC.
;
_cell_angle_alpha 90
_cell_angle_beta 99.920(3)
_cell_angle_gamma 90
_cell_formula_units_Z 2
_cell_length_a 12.0949(3)
_cell_length_b 23.1016(6)
_cell_length_c 13.4621(4)
_cell_measurement_reflns_used 13795
_cell_measurement_temperature 170(4)
_cell_measurement_theta_max 30.2160
_cell_measurement_theta_min 1.7890
_cell_volume 3705.23(18)
_computing_cell_refinement 'CrysAlisPro 1.171.39.45i (Rigaku OD, 2018)'
_computing_data_collection 'CrysAlisPro 1.171.39.45i (Rigaku OD, 2018)'
_computing_data_reduction 'CrysAlisPro 1.171.39.45i (Rigaku OD, 2018)'
_computing_molecular_graphics 'Olex2 1.5 (Dolomanov et al., 2009)'
_computing_publication_material 'Olex2 1.5 (Dolomanov et al., 2009)'
_computing_structure_refinement 'SHELXL 2018/3 (Sheldrick, 2015)'
_computing_structure_solution 'SHELXT 2018/2 (Sheldrick, 2018)'
_diffrn_ambient_environment N~2~
_diffrn_ambient_temperature 170(4)
_diffrn_detector 'CCD plate'
_diffrn_measured_fraction_theta_full 0.999
_diffrn_measured_fraction_theta_max 0.832
_diffrn_measurement_details
;
List of Runs (angles in degrees, time in seconds):

  # Type    Start    End  Width  t~exp~   \w     \q     \k     \f   Frames
#--------------------------------------------------------------------------
  1  \w    -98.00  11.00   0.50    3.28    --   -8.90  45.00  60.00  218
  2  \w    -82.00 -56.00   0.50    3.28    --   -8.90  45.00  30.00   52
  3  \w    -36.00 -10.00   0.50    3.28    --   -8.90  45.00  30.00   52
  4  \w    -97.00  35.00   0.50    3.28    --   -8.90  45.00 122.21  264
;
_diffrn_measurement_device 'four-circle diffractometer'
_diffrn_measurement_device_type 'XtaLAB AFC10 (RCD3): fixed-chi single'
_diffrn_measurement_method '\w scans'
_diffrn_orient_matrix_type 'CrysAlisPro convention (1999,Acta A55,543-557)'
_diffrn_orient_matrix_UB_11 0.0520419000
_diffrn_orient_matrix_UB_12 0.0114120000
_diffrn_orient_matrix_UB_13 -0.0084116000
_diffrn_orient_matrix_UB_21 0.0263296000
_diffrn_orient_matrix_UB_22 -0.0105354000
_diffrn_orient_matrix_UB_23 0.0477855000
_diffrn_orient_matrix_UB_31 0.0120809000
_diffrn_orient_matrix_UB_32 -0.0264544000
_diffrn_orient_matrix_UB_33 -0.0225586000
_diffrn_radiation_monochromator mirror
_diffrn_radiation_probe x-ray
_diffrn_radiation_type 'Mo K\a'
_diffrn_radiation_wavelength 0.71073
_diffrn_reflns_av_R_equivalents 0.0379
_diffrn_reflns_av_unetI/netI 0.0382
_diffrn_reflns_Laue_measured_fraction_full 0.999
_diffrn_reflns_Laue_measured_fraction_max 0.832
_diffrn_reflns_limit_h_max 16
_diffrn_reflns_limit_h_min -16
_diffrn_reflns_limit_k_max 25
_diffrn_reflns_limit_k_min -32
_diffrn_reflns_limit_l_max 18
_diffrn_reflns_limit_l_min -13
_diffrn_reflns_number 31047
_diffrn_reflns_point_group_measured_fraction_full 0.999
_diffrn_reflns_point_group_measured_fraction_max 0.832
_diffrn_reflns_theta_full 25.242
_diffrn_reflns_theta_max 30.396
_diffrn_reflns_theta_min 1.771
_diffrn_source 'Rotating-anode X-ray tube'
_diffrn_source_type 'Rigaku (Mo) X-ray Source'
_exptl_absorpt_coefficient_mu 1.338
_exptl_absorpt_correction_T_max 1.00000
_exptl_absorpt_correction_T_min 0.88255
_exptl_absorpt_correction_type multi-scan
_exptl_absorpt_process_details
;
CrysAlisPro 1.171.39.45i (Rigaku Oxford Diffraction, 2018)
Empirical absorption correction using spherical harmonics,
 implemented in SCALE3 ABSPACK scaling algorithm.
;
_exptl_crystal_colour black
_exptl_crystal_colour_primary black
_exptl_crystal_density_diffrn 1.705
_exptl_crystal_description block
_exptl_crystal_F_000 1896
_exptl_crystal_size_max 0.02
_exptl_crystal_size_mid 0.02
_exptl_crystal_size_min 0.02
_refine_diff_density_max 0.783
_refine_diff_density_min -0.456
_refine_diff_density_rms 0.119
_refine_ls_extinction_method none
_refine_ls_goodness_of_fit_ref 1.042
_refine_ls_hydrogen_treatment constr
_refine_ls_matrix_type full
_refine_ls_number_parameters 460
_refine_ls_number_reflns 9317
_refine_ls_number_restraints 0
_refine_ls_restrained_S_all 1.042
_refine_ls_R_factor_all 0.0470
_refine_ls_R_factor_gt 0.0349
_refine_ls_shift/su_max 0.001
_refine_ls_shift/su_mean 0.000
_refine_ls_structure_factor_coef Fsqd
_refine_ls_weighting_details 'w=1/[\s^2^(Fo^2^)+(0.0549P)^2^+0.0271P] where P=(Fo^2^+2Fc^2^)/3'
_refine_ls_weighting_scheme calc
_refine_ls_wR_factor_gt 0.0868
_refine_ls_wR_factor_ref 0.0908
_reflns_Friedel_coverage 0.000
_reflns_number_gt 7514
_reflns_number_total 9317
_reflns_threshold_expression 'I > 2\s(I)'
_cod_data_source_file d5nr01269d2.cif
_cod_data_source_block mx13763
_cod_depositor_comments 'Adding full bibliography for 1574898--1574913.cif.'
_cod_database_code 1574901
_shelx_shelxl_version_number 2018/3
_chemical_oxdiff_formula AgNOHAuClPCH
_shelx_space_group_comment
;
The symmetry employed for this shelxl refinement is uniquely defined
by the following loop, which should always be used as a source of
symmetry information in preference to the above space-group names.
They are only intended as comments.
;
_olex2_refinement_description
;
1. Fixed Uiso
 At 1.2 times of:
  All C(H) groups, All C(H,H) groups
2.a Secondary CH2 refined with riding coordinates:
 C35(H35A,H35B)
2.b Aromatic/amide H refined with riding coordinates:
 C18(H18), C11(H11), C31(H31), C2(H2), C14(H14), C13(H13), C10(H10), C4(H4),
 C19(H19), C30(H30), C32(H32), C21(H21), C3(H3), C15(H15), C34(H34), C8(H8),
 C7(H7), C9(H9), C20(H20), C33(H33), C1(H1), C17(H17), C24(H24), C25(H25),
 C28(H28), C16(H16), C26(H26), C27(H27)
;
_olex2_submission_special_instructions 'No special instructions were received'
_oxdiff_exptl_absorpt_empirical_details
;
Empirical correction (ABSPACK) includes:
- Absorption correction using spherical harmonics
- Frame scaling
;
_oxdiff_exptl_absorpt_empirical_full_max 1.135
_oxdiff_exptl_absorpt_empirical_full_min 0.896

loop_
_space_group_symop_operation_xyz
'x, y, z'
'-x+1/2, y+1/2, -z+1/2'
'-x, -y, -z'
'x-1/2, -y-1/2, z-1/2'

loop_
_atom_site_label
_atom_site_type_symbol
_atom_site_fract_x
_atom_site_fract_y
_atom_site_fract_z
_atom_site_U_iso_or_equiv
_atom_site_adp_type
_atom_site_occupancy
_atom_site_site_symmetry_order
_atom_site_calc_flag
_atom_site_refinement_flags_posn
_atom_site_refinement_flags_adp
_atom_site_refinement_flags_occupancy
_atom_site_disorder_assembly
_atom_site_disorder_group
Ag1 Ag 0.53839(2) 0.44153(2) 0.37500(2) 0.02520(6) Uani 1 1 d . . . . .
Ag2 Ag 0.36221(2) 0.35559(2) 0.40482(2) 0.02722(6) Uani 1 1 d . . . . .
P2 P 0.29928(5) 0.39401(2) 0.24225(5) 0.02039(13) Uani 1 1 d . . . . .
P1 P 0.65116(5) 0.36228(2) 0.44396(5) 0.01992(13) Uani 1 1 d . . . . .
Cl1 Cl 0.10778(9) 0.47156(4) 0.90157(8) 0.0632(2) Uani 1 1 d . . . . .
Cl2 Cl 0.31776(9) 0.52931(4) 0.88373(9) 0.0687(3) Uani 1 1 d . . . . .
O3 O 0.39692(15) 0.46885(7) 0.51962(15) 0.0319(4) Uani 1 1 d . . . . .
O4 O 0.22658(17) 0.28136(8) 0.45182(16) 0.0368(5) Uani 1 1 d . . . . .
O1 O 0.30185(18) 0.47616(9) 0.64077(17) 0.0441(5) Uani 1 1 d . . . . .
O6 O 0.35493(16) 0.23783(9) 0.38717(16) 0.0399(5) Uani 1 1 d . . . . .
N1 N 0.48836(16) 0.32904(8) 0.54422(15) 0.0214(4) Uani 1 1 d . . . . .
O2 O 0.26376(16) 0.40751(8) 0.53183(19) 0.0437(5) Uani 1 1 d . . . . .
N3 N 0.32006(17) 0.45056(9) 0.56365(18) 0.0282(5) Uani 1 1 d . . . . .
O5 O 0.23430(17) 0.18793(8) 0.45265(16) 0.0381(5) Uani 1 1 d . . . . .
N2 N 0.41308(17) 0.49402(8) 0.26983(16) 0.0228(4) Uani 1 1 d . . . . .
N4 N 0.27215(17) 0.23515(9) 0.43049(16) 0.0260(5) Uani 1 1 d . . . . .
C12 C 0.66512(19) 0.30135(10) 0.36134(19) 0.0231(5) Uani 1 1 d . . . . .
C29 C 0.15142(19) 0.38145(9) 0.19524(19) 0.0217(5) Uani 1 1 d . . . . .
C18 C 0.4338(2) 0.54995(10) 0.2532(2) 0.0303(6) Uani 1 1 d . . . . .
H18 H 0.504970 0.565477 0.281563 0.036 Uiso 1 1 calc R U . . .
C11 C 0.8883(2) 0.35484(10) 0.4757(2) 0.0258(5) Uani 1 1 d . . . . .
H11 H 0.880048 0.321572 0.433554 0.031 Uiso 1 1 calc R U . . .
C6 C 0.79404(19) 0.38354(10) 0.4969(2) 0.0236(5) Uani 1 1 d . . . . .
C5 C 0.60039(19) 0.32801(9) 0.54992(18) 0.0207(5) Uani 1 1 d . . . . .
C22 C 0.31262(19) 0.47243(9) 0.22778(18) 0.0206(5) Uani 1 1 d . . . . .
C31 C -0.0049(2) 0.36029(11) 0.0628(2) 0.0307(6) Uani 1 1 d . . . . .
H31 H -0.032906 0.350445 -0.005423 0.037 Uiso 1 1 calc R U . . .
C2 C 0.5106(2) 0.27437(11) 0.6972(2) 0.0310(6) Uani 1 1 d . . . . .
H2 H 0.476852 0.256395 0.747971 0.037 Uiso 1 1 calc R U . . .
C14 C 0.7017(2) 0.26772(12) 0.2012(2) 0.0347(6) Uani 1 1 d . . . . .
H14 H 0.719903 0.275943 0.136793 0.042 Uiso 1 1 calc R U . . .
C13 C 0.6889(2) 0.31259(11) 0.2661(2) 0.0294(5) Uani 1 1 d . . . . .
H13 H 0.696447 0.351474 0.245313 0.035 Uiso 1 1 calc R U . . .
C10 C 0.9948(2) 0.37505(12) 0.5164(2) 0.0325(6) Uani 1 1 d . . . . .
H10 H 1.059136 0.355478 0.501556 0.039 Uiso 1 1 calc R U . . .
C4 C 0.6710(2) 0.30051(11) 0.6275(2) 0.0285(5) Uani 1 1 d . . . . .
H4 H 0.749950 0.301072 0.630118 0.034 Uiso 1 1 calc R U . . .
C19 C 0.3563(2) 0.58572(10) 0.1970(2) 0.0316(6) Uani 1 1 d . . . . .
H19 H 0.374370 0.624954 0.186005 0.038 Uiso 1 1 calc R U . . .
C30 C 0.1099(2) 0.36740(10) 0.0952(2) 0.0249(5) Uani 1 1 d . . . . .
H30 H 0.160250 0.362635 0.048868 0.030 Uiso 1 1 calc R U . . .
C32 C -0.0775(2) 0.36758(11) 0.1298(2) 0.0336(6) Uani 1 1 d . . . . .
H32 H -0.156024 0.363436 0.107566 0.040 Uiso 1 1 calc R U . . .
C21 C 0.2298(2) 0.50644(11) 0.1727(2) 0.0295(6) Uani 1 1 d . . . . .
H21 H 0.158506 0.490446 0.146126 0.035 Uiso 1 1 calc R U . . .
C3 C 0.6249(2) 0.27218(11) 0.7013(2) 0.0329(6) Uani 1 1 d . . . . .
H3 H 0.671292 0.251639 0.753746 0.039 Uiso 1 1 calc R U . . .
C15 C 0.6883(2) 0.21167(12) 0.2289(2) 0.0376(7) Uani 1 1 d . . . . .
H15 H 0.697648 0.180950 0.184157 0.045 Uiso 1 1 calc R U . . .
C34 C 0.0771(2) 0.38736(11) 0.2629(2) 0.0293(5) Uani 1 1 d . . . . .
H34 H 0.104609 0.395791 0.331811 0.035 Uiso 1 1 calc R U . . .
C23 C 0.3702(2) 0.36659(11) 0.1440(2) 0.0268(5) Uani 1 1 d . . . . .
C8 C 0.9140(2) 0.45148(13) 0.5999(3) 0.0414(7) Uani 1 1 d . . . . .
H8 H 0.922930 0.484246 0.643185 0.050 Uiso 1 1 calc R U . . .
C7 C 0.8078(2) 0.43206(12) 0.5588(2) 0.0343(6) Uani 1 1 d . . . . .
H7 H 0.743654 0.452043 0.573121 0.041 Uiso 1 1 calc R U . . .
C9 C 1.0081(2) 0.42262(13) 0.5773(2) 0.0366(6) Uani 1 1 d . . . . .
H9 H 1.081288 0.436117 0.604353 0.044 Uiso 1 1 calc R U . . .
C20 C 0.2525(2) 0.56408(11) 0.1570(2) 0.0340(6) Uani 1 1 d . . . . .
H20 H 0.197146 0.588267 0.119124 0.041 Uiso 1 1 calc R U . . .
C33 C -0.0368(2) 0.38091(12) 0.2295(2) 0.0349(6) Uani 1 1 d . . . . .
H33 H -0.087527 0.385694 0.275386 0.042 Uiso 1 1 calc R U . . .
C1 C 0.4456(2) 0.30307(11) 0.6181(2) 0.0292(6) Uani 1 1 d . . . . .
H1 H 0.366749 0.304493 0.615936 0.035 Uiso 1 1 calc R U . . .
C17 C 0.6497(3) 0.24428(11) 0.3884(2) 0.0424(7) Uani 1 1 d . . . . .
H17 H 0.631281 0.235724 0.452658 0.051 Uiso 1 1 calc R U . . .
C24 C 0.4022(2) 0.30875(12) 0.1502(2) 0.0385(7) Uani 1 1 d . . . . .
H24 H 0.389731 0.285788 0.205802 0.046 Uiso 1 1 calc R U . . .
C25 C 0.4523(3) 0.28489(16) 0.0749(3) 0.0575(11) Uani 1 1 d . . . . .
H25 H 0.473724 0.245285 0.078578 0.069 Uiso 1 1 calc R U . . .
C28 C 0.3895(3) 0.39966(14) 0.0628(3) 0.0450(8) Uani 1 1 d . . . . .
H28 H 0.367224 0.439138 0.057765 0.054 Uiso 1 1 calc R U . . .
C16 C 0.6612(3) 0.19992(13) 0.3220(3) 0.0525(9) Uani 1 1 d . . . . .
H16 H 0.650235 0.160977 0.340831 0.063 Uiso 1 1 calc R U . . .
C26 C 0.4712(3) 0.3180(2) -0.0051(3) 0.0675(12) Uani 1 1 d . . . . .
H26 H 0.505250 0.301219 -0.056737 0.081 Uiso 1 1 calc R U . . .
C27 C 0.4410(3) 0.3752(2) -0.0106(3) 0.0669(11) Uani 1 1 d . . . . .
H27 H 0.455729 0.398150 -0.065467 0.080 Uiso 1 1 calc R U . . .
C35 C 0.2046(4) 0.48713(19) 0.8239(3) 0.0687(11) Uani 1 1 d . . . . .
H35A H 0.166126 0.507988 0.763493 0.082 Uiso 1 1 calc R U . . .
H35B H 0.233988 0.450363 0.801046 0.082 Uiso 1 1 calc R U . . .

loop_
_atom_site_aniso_label
_atom_site_aniso_U_11
_atom_site_aniso_U_22
_atom_site_aniso_U_33
_atom_site_aniso_U_23
_atom_site_aniso_U_13
_atom_site_aniso_U_12
Ag1 0.02074(10) 0.02113(10) 0.03177(12) 0.00337(7) -0.00098(8) -0.00080(6)
Ag2 0.02260(10) 0.02931(11) 0.02769(11) 0.00916(8) -0.00149(8) -0.00438(7)
P2 0.0188(3) 0.0187(3) 0.0226(3) 0.0013(2) 0.0005(2) -0.0017(2)
P1 0.0159(3) 0.0222(3) 0.0215(3) 0.0001(2) 0.0028(2) -0.0001(2)
Cl1 0.0758(7) 0.0642(5) 0.0548(6) 0.0118(4) 0.0263(5) -0.0001(4)
Cl2 0.0704(6) 0.0669(6) 0.0702(7) 0.0076(5) 0.0156(5) -0.0042(5)
O3 0.0295(10) 0.0319(9) 0.0378(11) -0.0072(8) 0.0156(8) -0.0068(7)
O4 0.0381(11) 0.0252(9) 0.0468(13) 0.0003(8) 0.0062(9) 0.0000(8)
O1 0.0422(12) 0.0565(13) 0.0372(12) -0.0155(10) 0.0166(10) -0.0125(10)
O6 0.0318(11) 0.0477(12) 0.0417(12) 0.0064(9) 0.0105(9) -0.0008(8)
N1 0.0191(10) 0.0248(10) 0.0205(10) 0.0006(8) 0.0035(8) -0.0010(7)
O2 0.0259(10) 0.0348(10) 0.0724(16) -0.0202(10) 0.0144(10) -0.0106(8)
N3 0.0203(10) 0.0269(11) 0.0378(13) -0.0038(9) 0.0060(9) -0.0023(8)
O5 0.0481(12) 0.0236(9) 0.0411(12) 0.0011(8) 0.0029(9) -0.0119(8)
N2 0.0255(10) 0.0194(9) 0.0225(11) 0.0009(8) 0.0013(8) -0.0033(7)
N4 0.0271(11) 0.0269(11) 0.0213(11) 0.0003(8) -0.0033(9) -0.0051(8)
C12 0.0170(11) 0.0275(12) 0.0247(13) -0.0029(10) 0.0029(9) -0.0005(9)
C29 0.0197(11) 0.0184(11) 0.0264(13) 0.0035(9) 0.0024(9) -0.0014(8)
C18 0.0352(14) 0.0226(12) 0.0312(15) -0.0006(10) 0.0002(11) -0.0053(10)
C11 0.0222(12) 0.0293(13) 0.0259(13) 0.0010(10) 0.0041(10) 0.0000(9)
C6 0.0178(11) 0.0246(12) 0.0283(13) 0.0030(10) 0.0038(9) -0.0004(9)
C5 0.0232(11) 0.0199(11) 0.0183(12) -0.0022(9) 0.0022(9) 0.0003(8)
C22 0.0228(11) 0.0211(11) 0.0179(12) 0.0002(9) 0.0035(9) -0.0016(8)
C31 0.0274(13) 0.0311(13) 0.0294(14) 0.0031(11) -0.0073(11) -0.0047(10)
C2 0.0436(16) 0.0305(13) 0.0190(13) -0.0011(10) 0.0054(11) -0.0097(11)
C14 0.0310(14) 0.0473(16) 0.0280(15) -0.0064(12) 0.0109(11) -0.0059(12)
C13 0.0296(13) 0.0318(13) 0.0285(14) 0.0011(11) 0.0097(11) -0.0043(10)
C10 0.0208(12) 0.0420(14) 0.0357(16) 0.0043(12) 0.0077(11) 0.0025(10)
C4 0.0281(13) 0.0305(13) 0.0247(13) -0.0010(10) -0.0013(10) 0.0039(10)
C19 0.0429(15) 0.0178(11) 0.0333(15) 0.0025(10) 0.0037(12) 0.0001(10)
C30 0.0247(12) 0.0238(11) 0.0262(13) 0.0007(10) 0.0040(10) -0.0035(9)
C32 0.0194(12) 0.0361(14) 0.0434(17) 0.0089(12) 0.0001(11) -0.0045(10)
C21 0.0234(13) 0.0289(13) 0.0337(15) 0.0045(11) -0.0023(11) 0.0019(9)
C3 0.0443(16) 0.0295(13) 0.0211(13) 0.0000(10) -0.0047(11) 0.0028(11)
C15 0.0356(15) 0.0408(16) 0.0385(17) -0.0158(13) 0.0120(13) -0.0037(12)
C34 0.0268(13) 0.0334(14) 0.0271(14) 0.0019(11) 0.0034(10) -0.0029(10)
C23 0.0161(11) 0.0310(13) 0.0327(14) -0.0075(11) 0.0024(10) -0.0021(9)
C8 0.0294(15) 0.0398(15) 0.053(2) -0.0172(14) 0.0005(13) -0.0070(11)
C7 0.0219(13) 0.0361(14) 0.0442(17) -0.0089(12) 0.0039(12) 0.0003(10)
C9 0.0191(12) 0.0483(16) 0.0403(17) -0.0025(13) -0.0004(11) -0.0097(11)
C20 0.0366(15) 0.0257(13) 0.0369(16) 0.0073(11) -0.0012(12) 0.0081(10)
C33 0.0250(13) 0.0450(16) 0.0362(16) 0.0042(13) 0.0096(12) -0.0028(11)
C1 0.0293(13) 0.0313(13) 0.0281(14) 0.0035(11) 0.0081(11) -0.0055(10)
C17 0.071(2) 0.0279(14) 0.0335(16) 0.0015(12) 0.0226(15) -0.0005(13)
C24 0.0297(14) 0.0349(15) 0.0473(18) -0.0148(13) -0.0037(13) 0.0033(11)
C25 0.0364(18) 0.057(2) 0.074(3) -0.038(2) -0.0042(17) 0.0118(15)
C28 0.0489(19) 0.0482(17) 0.0440(19) -0.0061(14) 0.0256(15) -0.0042(14)
C16 0.082(3) 0.0261(14) 0.055(2) -0.0082(14) 0.029(2) -0.0058(15)
C26 0.0383(19) 0.097(3) 0.071(3) -0.049(3) 0.0205(18) -0.0018(19)
C27 0.065(2) 0.089(3) 0.056(3) -0.021(2) 0.037(2) -0.015(2)
C35 0.084(3) 0.077(3) 0.052(2) -0.002(2) 0.030(2) -0.012(2)

loop_
_atom_type_symbol
_atom_type_description
_atom_type_scat_dispersion_real
_atom_type_scat_dispersion_imag
_atom_type_scat_source
C C 0.0033 0.0016 'International Tables Vol C Tables 4.2.6.8 and 6.1.1.4'
H H 0.0000 0.0000 'International Tables Vol C Tables 4.2.6.8 and 6.1.1.4'
Ag Ag -0.8971 1.1015 'International Tables Vol C Tables 4.2.6.8 and 6.1.1.4'
Cl Cl 0.1484 0.1585 'International Tables Vol C Tables 4.2.6.8 and 6.1.1.4'
N N 0.0061 0.0033 'International Tables Vol C Tables 4.2.6.8 and 6.1.1.4'
O O 0.0106 0.0060 'International Tables Vol C Tables 4.2.6.8 and 6.1.1.4'
P P 0.1023 0.0942 'International Tables Vol C Tables 4.2.6.8 and 6.1.1.4'

loop_
_geom_angle_atom_site_label_1
_geom_angle_atom_site_label_2
_geom_angle_atom_site_label_3
_geom_angle
_geom_angle_site_symmetry_1
_geom_angle_site_symmetry_3
_geom_angle_publ_flag
P1 Ag1 Ag2 79.060(16) . . ?
P1 Ag1 O3 107.90(5) . 3_666 ?
O3 Ag1 Ag2 128.36(4) 3_666 . ?
N2 Ag1 Ag2 91.38(5) . . ?
N2 Ag1 P1 160.68(5) . . ?
N2 Ag1 O3 91.22(7) . 3_666 ?
P2 Ag2 Ag1 75.490(15) . . ?
P2 Ag2 O4 111.55(5) . . ?
P2 Ag2 O2 109.38(6) . . ?
O4 Ag2 Ag1 172.94(5) . . ?
O4 Ag2 O2 75.68(6) . . ?
N1 Ag2 Ag1 84.16(5) . . ?
N1 Ag2 P2 157.36(5) . . ?
N1 Ag2 O4 89.01(7) . . ?
N1 Ag2 O2 84.17(7) . . ?
O2 Ag2 Ag1 101.77(4) . . ?
C29 P2 Ag2 113.82(8) . . ?
C29 P2 C22 102.75(10) . . ?
C22 P2 Ag2 116.73(8) . . ?
C23 P2 Ag2 115.31(9) . . ?
C23 P2 C29 104.59(11) . . ?
C23 P2 C22 101.94(11) . . ?
C12 P1 Ag1 117.70(8) . . ?
C12 P1 C5 102.77(11) . . ?
C6 P1 Ag1 112.82(8) . . ?
C6 P1 C12 105.43(11) . . ?
C6 P1 C5 103.62(11) . . ?
C5 P1 Ag1 113.05(8) . . ?
N3 O3 Ag1 101.01(14) . 3_666 ?
N4 O4 Ag2 100.95(15) . . ?
C5 N1 Ag2 125.07(16) . . ?
C1 N1 Ag2 116.16(16) . . ?
C1 N1 C5 117.6(2) . . ?
N3 O2 Ag2 108.51(15) . . ?
O1 N3 O3 118.9(2) . . ?
O2 N3 O3 120.9(2) . . ?
O2 N3 O1 120.2(2) . . ?
C18 N2 Ag1 120.02(17) . . ?
C18 N2 C22 117.9(2) . . ?
C22 N2 Ag1 121.90(15) . . ?
O6 N4 O4 119.0(2) . . ?
O5 N4 O4 119.9(2) . . ?
O5 N4 O6 121.1(2) . . ?
C13 C12 P1 118.45(18) . . ?
C13 C12 C17 118.6(2) . . ?
C17 C12 P1 122.9(2) . . ?
C30 C29 P2 122.96(19) . . ?
C30 C29 C34 119.4(2) . . ?
C34 C29 P2 117.68(19) . . ?
N2 C18 H18 118.6 . . ?
N2 C18 C19 122.8(2) . . ?
C19 C18 H18 118.6 . . ?
C6 C11 H11 120.1 . . ?
C10 C11 H11 120.1 . . ?
C10 C11 C6 119.7(2) . . ?
C11 C6 P1 123.24(19) . . ?
C7 C6 P1 117.37(18) . . ?
C7 C6 C11 119.4(2) . . ?
N1 C5 P1 114.75(17) . . ?
N1 C5 C4 122.4(2) . . ?
C4 C5 P1 122.78(19) . . ?
N2 C22 P2 114.31(16) . . ?
N2 C22 C21 122.2(2) . . ?
C21 C22 P2 123.34(18) . . ?
C30 C31 H31 120.1 . . ?
C32 C31 H31 120.1 . . ?
C32 C31 C30 119.7(3) . . ?
C3 C2 H2 120.5 . . ?
C3 C2 C1 118.9(2) . . ?
C1 C2 H2 120.5 . . ?
C13 C14 H14 119.7 . . ?
C15 C14 H14 119.7 . . ?
C15 C14 C13 120.5(3) . . ?
C12 C13 H13 119.7 . . ?
C14 C13 C12 120.5(2) . . ?
C14 C13 H13 119.7 . . ?
C11 C10 H10 119.6 . . ?
C9 C10 C11 120.8(2) . . ?
C9 C10 H10 119.6 . . ?
C5 C4 H4 120.5 . . ?
C3 C4 C5 119.1(3) . . ?
C3 C4 H4 120.5 . . ?
C18 C19 H19 120.4 . . ?
C20 C19 C18 119.2(2) . . ?
C20 C19 H19 120.4 . . ?
C29 C30 C31 120.3(2) . . ?
C29 C30 H30 119.8 . . ?
C31 C30 H30 119.8 . . ?
C31 C32 H32 119.9 . . ?
C31 C32 C33 120.2(2) . . ?
C33 C32 H32 119.9 . . ?
C22 C21 H21 120.5 . . ?
C20 C21 C22 119.0(2) . . ?
C20 C21 H21 120.5 . . ?
C2 C3 C4 118.7(2) . . ?
C2 C3 H3 120.7 . . ?
C4 C3 H3 120.7 . . ?
C14 C15 H15 120.2 . . ?
C14 C15 C16 119.6(3) . . ?
C16 C15 H15 120.2 . . ?
C29 C34 H34 120.1 . . ?
C33 C34 C29 119.7(3) . . ?
C33 C34 H34 120.1 . . ?
C24 C23 P2 117.1(2) . . ?
C28 C23 P2 123.3(2) . . ?
C28 C23 C24 119.6(3) . . ?
C7 C8 H8 120.2 . . ?
C7 C8 C9 119.6(3) . . ?
C9 C8 H8 120.2 . . ?
C6 C7 H7 119.7 . . ?
C8 C7 C6 120.5(3) . . ?
C8 C7 H7 119.7 . . ?
C10 C9 C8 120.0(2) . . ?
C10 C9 H9 120.0 . . ?
C8 C9 H9 120.0 . . ?
C19 C20 C21 118.9(2) . . ?
C19 C20 H20 120.6 . . ?
C21 C20 H20 120.6 . . ?
C32 C33 H33 119.7 . . ?
C34 C33 C32 120.6(3) . . ?
C34 C33 H33 119.7 . . ?
N1 C1 C2 123.2(2) . . ?
N1 C1 H1 118.4 . . ?
C2 C1 H1 118.4 . . ?
C12 C17 H17 120.0 . . ?
C16 C17 C12 120.0(3) . . ?
C16 C17 H17 120.0 . . ?
C23 C24 H24 120.3 . . ?
C25 C24 C23 119.5(3) . . ?
C25 C24 H24 120.3 . . ?
C24 C25 H25 119.8 . . ?
C26 C25 C24 120.5(3) . . ?
C26 C25 H25 119.8 . . ?
C23 C28 H28 120.0 . . ?
C27 C28 C23 119.9(3) . . ?
C27 C28 H28 120.0 . . ?
C15 C16 C17 120.6(3) . . ?
C15 C16 H16 119.7 . . ?
C17 C16 H16 119.7 . . ?
C25 C26 H26 119.9 . . ?
C27 C26 C25 120.1(3) . . ?
C27 C26 H26 119.9 . . ?
C28 C27 H27 119.8 . . ?
C26 C27 C28 120.4(4) . . ?
C26 C27 H27 119.8 . . ?
Cl1 C35 Cl2 113.1(2) . . ?
Cl1 C35 H35A 109.0 . . ?
Cl1 C35 H35B 109.0 . . ?
Cl2 C35 H35A 109.0 . . ?
Cl2 C35 H35B 109.0 . . ?
H35A C35 H35B 107.8 . . ?

loop_
_geom_bond_atom_site_label_1
_geom_bond_atom_site_label_2
_geom_bond_distance
_geom_bond_site_symmetry_2
_geom_bond_publ_flag
Ag1 Ag2 2.9896(3) . ?
Ag1 P1 2.3743(6) . ?
Ag1 O3 2.5551(17) 3_666 ?
Ag1 N2 2.243(2) . ?
Ag2 P2 2.3628(6) . ?
Ag2 O4 2.5278(19) . ?
Ag2 N1 2.289(2) . ?
Ag2 O2 2.546(2) . ?
P2 C29 1.815(2) . ?
P2 C22 1.832(2) . ?
P2 C23 1.810(3) . ?
P1 C12 1.820(2) . ?
P1 C6 1.820(2) . ?
P1 C5 1.828(3) . ?
Cl1 C35 1.736(4) . ?
Cl2 C35 1.758(4) . ?
O3 N3 1.259(3) . ?
O4 N4 1.257(3) . ?
O1 N3 1.247(3) . ?
O6 N4 1.244(3) . ?
N1 C5 1.344(3) . ?
N1 C1 1.339(3) . ?
O2 N3 1.239(3) . ?
O5 N4 1.239(3) . ?
N2 C18 1.342(3) . ?
N2 C22 1.345(3) . ?
C12 C13 1.386(4) . ?
C12 C17 1.389(4) . ?
C29 C30 1.392(4) . ?
C29 C34 1.392(4) . ?
C18 H18 0.9500 . ?
C18 C19 1.375(4) . ?
C11 H11 0.9500 . ?
C11 C6 1.391(3) . ?
C11 C10 1.391(4) . ?
C6 C7 1.390(4) . ?
C5 C4 1.384(3) . ?
C22 C21 1.383(3) . ?
C31 H31 0.9500 . ?
C31 C30 1.392(3) . ?
C31 C32 1.374(4) . ?
C2 H2 0.9500 . ?
C2 C3 1.375(4) . ?
C2 C1 1.379(4) . ?
C14 H14 0.9500 . ?
C14 C13 1.382(4) . ?
C14 C15 1.365(4) . ?
C13 H13 0.9500 . ?
C10 H10 0.9500 . ?
C10 C9 1.364(4) . ?
C4 H4 0.9500 . ?
C4 C3 1.384(4) . ?
C19 H19 0.9500 . ?
C19 C20 1.372(4) . ?
C30 H30 0.9500 . ?
C32 H32 0.9500 . ?
C32 C33 1.382(4) . ?
C21 H21 0.9500 . ?
C21 C20 1.383(4) . ?
C3 H3 0.9500 . ?
C15 H15 0.9500 . ?
C15 C16 1.377(5) . ?
C34 H34 0.9500 . ?
C34 C33 1.381(4) . ?
C23 C24 1.389(4) . ?
C23 C28 1.387(4) . ?
C8 H8 0.9500 . ?
C8 C7 1.383(4) . ?
C8 C9 1.397(4) . ?
C7 H7 0.9500 . ?
C9 H9 0.9500 . ?
C20 H20 0.9500 . ?
C33 H33 0.9500 . ?
C1 H1 0.9500 . ?
C17 H17 0.9500 . ?
C17 C16 1.383(4) . ?
C24 H24 0.9500 . ?
C24 C25 1.382(5) . ?
C25 H25 0.9500 . ?
C25 C26 1.372(6) . ?
C28 H28 0.9500 . ?
C28 C27 1.377(5) . ?
C16 H16 0.9500 . ?
C26 H26 0.9500 . ?
C26 C27 1.369(6) . ?
C27 H27 0.9500 . ?
C35 H35A 0.9900 . ?
C35 H35B 0.9900 . ?

loop_
_geom_torsion_atom_site_label_1
_geom_torsion_atom_site_label_2
_geom_torsion_atom_site_label_3
_geom_torsion_atom_site_label_4
_geom_torsion
_geom_torsion_site_symmetry_1
_geom_torsion_site_symmetry_2
_geom_torsion_site_symmetry_3
_geom_torsion_site_symmetry_4
_geom_torsion_publ_flag
Ag1 P1 C12 C13 47.0(2) . . . . ?
Ag1 P1 C12 C17 -131.0(2) . . . . ?
Ag1 P1 C6 C11 -131.5(2) . . . . ?
Ag1 P1 C6 C7 46.4(2) . . . . ?
Ag1 P1 C5 N1 32.41(19) . . . . ?
Ag1 P1 C5 C4 -150.75(18) . . . . ?
Ag1 O3 N3 O1 -3.3(2) 3_666 . . . ?
Ag1 O3 N3 O2 177.4(2) 3_666 . . . ?
Ag1 N2 C18 C19 -174.0(2) . . . . ?
Ag1 N2 C22 P2 -12.0(3) . . . . ?
Ag1 N2 C22 C21 172.08(19) . . . . ?
Ag2 P2 C29 C30 -140.66(17) . . . . ?
Ag2 P2 C29 C34 40.6(2) . . . . ?
Ag2 P2 C22 N2 46.6(2) . . . . ?
Ag2 P2 C22 C21 -137.5(2) . . . . ?
Ag2 P2 C23 C24 35.8(2) . . . . ?
Ag2 P2 C23 C28 -146.7(2) . . . . ?
Ag2 O4 N4 O6 -6.8(2) . . . . ?
Ag2 O4 N4 O5 173.20(18) . . . . ?
Ag2 N1 C5 P1 10.7(2) . . . . ?
Ag2 N1 C5 C4 -166.20(18) . . . . ?
Ag2 N1 C1 C2 166.7(2) . . . . ?
Ag2 O2 N3 O3 13.9(3) . . . . ?
Ag2 O2 N3 O1 -165.39(19) . . . . ?
P2 C29 C30 C31 -177.69(18) . . . . ?
P2 C29 C34 C33 176.94(19) . . . . ?
P2 C22 C21 C20 -173.0(2) . . . . ?
P2 C23 C24 C25 177.2(2) . . . . ?
P2 C23 C28 C27 -178.0(3) . . . . ?
P1 C12 C13 C14 179.2(2) . . . . ?
P1 C12 C17 C16 179.8(3) . . . . ?
P1 C6 C7 C8 -178.6(2) . . . . ?
P1 C5 C4 C3 -175.56(19) . . . . ?
N1 C5 C4 C3 1.0(4) . . . . ?
N2 C18 C19 C20 1.0(4) . . . . ?
N2 C22 C21 C20 2.6(4) . . . . ?
C12 P1 C6 C11 -1.8(2) . . . . ?
C12 P1 C6 C7 176.2(2) . . . . ?
C12 P1 C5 N1 -95.51(18) . . . . ?
C12 P1 C5 C4 81.3(2) . . . . ?
C12 C17 C16 C15 0.3(5) . . . . ?
C29 P2 C22 N2 171.87(19) . . . . ?
C29 P2 C22 C21 -12.3(2) . . . . ?
C29 P2 C23 C24 -90.0(2) . . . . ?
C29 P2 C23 C28 87.5(3) . . . . ?
C29 C34 C33 C32 1.2(4) . . . . ?
C18 N2 C22 P2 172.98(19) . . . . ?
C18 N2 C22 C21 -2.9(4) . . . . ?
C18 C19 C20 C21 -1.4(4) . . . . ?
C11 C6 C7 C8 -0.5(4) . . . . ?
C11 C10 C9 C8 0.3(4) . . . . ?
C6 P1 C12 C13 -79.8(2) . . . . ?
C6 P1 C12 C17 102.1(2) . . . . ?
C6 P1 C5 N1 154.88(17) . . . . ?
C6 P1 C5 C4 -28.3(2) . . . . ?
C6 C11 C10 C9 0.3(4) . . . . ?
C5 P1 C12 C13 171.9(2) . . . . ?
C5 P1 C12 C17 -6.1(3) . . . . ?
C5 P1 C6 C11 105.9(2) . . . . ?
C5 P1 C6 C7 -76.2(2) . . . . ?
C5 N1 C1 C2 -1.8(4) . . . . ?
C5 C4 C3 C2 -2.6(4) . . . . ?
C22 P2 C29 C30 92.2(2) . . . . ?
C22 P2 C29 C34 -86.6(2) . . . . ?
C22 P2 C23 C24 163.3(2) . . . . ?
C22 P2 C23 C28 -19.3(3) . . . . ?
C22 N2 C18 C19 1.1(4) . . . . ?
C22 C21 C20 C19 -0.3(4) . . . . ?
C31 C32 C33 C34 0.3(4) . . . . ?
C14 C15 C16 C17 -1.4(5) . . . . ?
C13 C12 C17 C16 1.8(5) . . . . ?
C13 C14 C15 C16 0.4(4) . . . . ?
C10 C11 C6 P1 177.7(2) . . . . ?
C10 C11 C6 C7 -0.2(4) . . . . ?
C30 C29 C34 C33 -1.9(4) . . . . ?
C30 C31 C32 C33 -1.1(4) . . . . ?
C32 C31 C30 C29 0.4(4) . . . . ?
C3 C2 C1 N1 0.2(4) . . . . ?
C15 C14 C13 C12 1.7(4) . . . . ?
C34 C29 C30 C31 1.1(3) . . . . ?
C23 P2 C29 C30 -14.0(2) . . . . ?
C23 P2 C29 C34 167.26(19) . . . . ?
C23 P2 C22 N2 -80.0(2) . . . . ?
C23 P2 C22 C21 95.9(2) . . . . ?
C23 C24 C25 C26 0.5(5) . . . . ?
C23 C28 C27 C26 1.4(6) . . . . ?
C7 C8 C9 C10 -1.0(5) . . . . ?
C9 C8 C7 C6 1.1(5) . . . . ?
C1 N1 C5 P1 178.03(18) . . . . ?
C1 N1 C5 C4 1.2(3) . . . . ?
C1 C2 C3 C4 2.0(4) . . . . ?
C17 C12 C13 C14 -2.7(4) . . . . ?
C24 C23 C28 C27 -0.6(5) . . . . ?
C24 C25 C26 C27 0.4(5) . . . . ?
C25 C26 C27 C28 -1.3(6) . . . . ?
C28 C23 C24 C25 -0.4(4) . . . . ?
